data_7061539
loop_
_publ_author_name
'Gond, M. K.'
'Pandey, Shivendra Kumar'
'Singh, R.'
'Bharty, Manoj K.'
'Manna, Partha Pratim'
'Singh, V. K.'
'Maiti, B.'
'Prasad, L. B.'
'Butcher, R. J.'

_publ_section_title
;
 &#x000D; In vitro and In silico anticancer activities of Mn(ii), Co(ii),
 and Ni(ii) complexes: synthesis, characterization, crystal structures,
 and DFT studies
;
_journal_name_full 'New Journal of Chemistry'
_journal_paper_doi 10.1039/D2NJ00264G
_journal_year 2022
_chemical_formula_moiety 'C108 H88 Mn3 N24 O14 S6'
_chemical_formula_sum 'C108 H88 Mn3 N24 O14 S6'
_chemical_formula_weight 2303.20
_space_group_crystal_system monoclinic
_space_group_IT_number 15
_space_group_name_Hall '-C 2yc'
_space_group_name_H-M_alt 'C 1 2/c 1'
_atom_sites_solution_hydrogens mixed
_audit_creation_method SHELXL-2018/3
_audit_update_record
;
2019-08-07 deposited with the CCDC.	2022-05-19 downloaded from the CCDC.
;
_cell_angle_alpha 90
_cell_angle_beta 119.644(2)
_cell_angle_gamma 90
_cell_formula_units_Z 4
_cell_length_a 20.4559(10)
_cell_length_b 31.3664(17)
_cell_length_c 18.7949(10)
_cell_measurement_reflns_used 9598
_cell_measurement_temperature 100(2)
_cell_measurement_theta_max 32.58
_cell_measurement_theta_min 2.81
_cell_volume 10481.0(10)
_computing_cell_refinement 'Bruker SAINT'
_computing_data_collection 'Bruker APEX2'
_computing_data_reduction 'Bruker SAINT'
_computing_molecular_graphics 'Bruker SHELXTL (Sheldrick 2008)'
_computing_publication_material 'Bruker SHELXTL (Sheldrick 2008)'
_computing_structure_refinement 'SHELXL-2018/3 (Sheldrick, 2015b)'
_computing_structure_solution 'SHELXT (Sheldrick 2015a)'
_diffrn_ambient_temperature 100(2)
_diffrn_measured_fraction_theta_full 0.999
_diffrn_measured_fraction_theta_max 0.997
_diffrn_measurement_device_type 'Bruker APEX-II CCD'
_diffrn_measurement_method '\f and \w scans'
_diffrn_radiation_type MoK\a
_diffrn_radiation_wavelength 0.71073
_diffrn_reflns_av_R_equivalents 0.0657
_diffrn_reflns_av_unetI/netI 0.0584
_diffrn_reflns_Laue_measured_fraction_full 0.999
_diffrn_reflns_Laue_measured_fraction_max 0.997
_diffrn_reflns_limit_h_max 31
_diffrn_reflns_limit_h_min -31
_diffrn_reflns_limit_k_max 47
_diffrn_reflns_limit_k_min -36
_diffrn_reflns_limit_l_max 28
_diffrn_reflns_limit_l_min -28
_diffrn_reflns_number 95576
_diffrn_reflns_point_group_measured_fraction_full 0.999
_diffrn_reflns_point_group_measured_fraction_max 0.997
_diffrn_reflns_theta_full 25.242
_diffrn_reflns_theta_max 32.710
_diffrn_reflns_theta_min 1.800
_exptl_absorpt_coefficient_mu 0.552
_exptl_absorpt_correction_T_max 0.7464
_exptl_absorpt_correction_T_min 0.6664
_exptl_absorpt_correction_type multi-scan
_exptl_absorpt_process_details 'Sadabs (Sheldrick, 1996)'
_exptl_crystal_colour colorless
_exptl_crystal_density_diffrn 1.460
_exptl_crystal_description prism
_exptl_crystal_F_000 4748
_exptl_crystal_size_max 0.27
_exptl_crystal_size_mid 0.22
_exptl_crystal_size_min 0.16
_refine_diff_density_max 0.647
_refine_diff_density_min -0.411
_refine_diff_density_rms 0.076
_refine_ls_extinction_method none
_refine_ls_goodness_of_fit_ref 1.022
_refine_ls_hydrogen_treatment mixed
_refine_ls_matrix_type full
_refine_ls_number_parameters 779
_refine_ls_number_reflns 19270
_refine_ls_number_restraints 49
_refine_ls_restrained_S_all 1.022
_refine_ls_R_factor_all 0.0691
_refine_ls_R_factor_gt 0.0416
_refine_ls_shift/su_max 0.003
_refine_ls_shift/su_mean 0.000
_refine_ls_structure_factor_coef Fsqd
_refine_ls_weighting_details 'w=1/[\s^2^(Fo^2^)+(0.0414P)^2^+6.9679P] where P=(Fo^2^+2Fc^2^)/3'
_refine_ls_weighting_scheme calc
_refine_ls_wR_factor_gt 0.0928
_refine_ls_wR_factor_ref 0.1045
_reflns_Friedel_coverage 0.000
_reflns_number_gt 13949
_reflns_number_total 19270
_reflns_threshold_expression 'I > 2\s(I)'
_cod_data_source_file d2nj00264g2.cif
_cod_data_source_block shelx_CCDC2
_cod_original_cell_volume 10480.9(10)
_cod_original_sg_symbol_H-M 'C 2/c'
_cod_database_code 7061539
_shelx_shelxl_version_number 2018/3
_shelx_space_group_comment
;
The symmetry employed for this shelxl refinement is uniquely defined
by the following loop, which should always be used as a source of
symmetry information in preference to the above space-group names.
They are only intended as comments.
;

loop_
_space_group_symop_operation_xyz
'x, y, z'
'-x, y, -z+1/2'
'x+1/2, y+1/2, z'
'-x+1/2, y+1/2, -z+1/2'
'-x, -y, -z'
'x, -y, z-1/2'
'-x+1/2, -y+1/2, -z'
'x+1/2, -y+1/2, z-1/2'

loop_
_atom_site_label
_atom_site_type_symbol
_atom_site_fract_x
_atom_site_fract_y
_atom_site_fract_z
_atom_site_U_iso_or_equiv
_atom_site_adp_type
_atom_site_occupancy
_atom_site_site_symmetry_order
_atom_site_calc_flag
_atom_site_refinement_flags_posn
_atom_site_refinement_flags_adp
_atom_site_refinement_flags_occupancy
_atom_site_disorder_assembly
_atom_site_disorder_group
Mn1 Mn 0.500000 0.30084(2) 0.750000 0.01190(5) Uani 1 2 d S T P . .
S1 S 0.49626(2) 0.39411(2) 0.53669(2) 0.01960(7) Uani 1 1 d . . . . .
O1A O 0.62013(5) 0.31466(3) 0.80318(5) 0.01673(18) Uani 1 1 d . . . . .
O2A O 0.72621(5) 0.38399(3) 0.74784(6) 0.0211(2) Uani 1 1 d . . . . .
N1A N 0.39070(6) 0.35554(4) 0.56143(6) 0.0175(2) Uani 1 1 d . . . . .
H1A H 0.3830(8) 0.3436(5) 0.5976(9) 0.023(4) Uiso 1 1 d . . . . .
N2A N 0.51033(5) 0.34286(3) 0.65869(6) 0.0141(2) Uani 1 1 d . . . . .
N3A N 0.58570(5) 0.35164(4) 0.68665(6) 0.0148(2) Uani 1 1 d . . . . .
H3A H 0.5935(10) 0.3678(6) 0.6503(11) 0.042(5) Uiso 1 1 d . . . . .
N4A N 0.47540(5) 0.24280(3) 0.66869(6) 0.01374(19) Uani 1 1 d . . . . .
C1A C 0.32769(7) 0.37355(4) 0.49284(7) 0.0160(2) Uani 1 1 d . . . . .
C2A C 0.32152(7) 0.37471(5) 0.41588(8) 0.0206(3) Uani 1 1 d . . . . .
H2AA H 0.360835 0.363690 0.408171 0.025 Uiso 1 1 calc R U . . .
C3A C 0.25774(8) 0.39203(5) 0.35028(9) 0.0273(3) Uani 1 1 d . . . . .
H3AA H 0.254348 0.393775 0.298093 0.033 Uiso 1 1 calc R U . . .
C4A C 0.19889(8) 0.40682(5) 0.36035(9) 0.0287(3) Uani 1 1 d . . . . .
H4AA H 0.155320 0.418643 0.315284 0.034 Uiso 1 1 calc R U . . .
C5A C 0.20410(8) 0.40423(5) 0.43617(9) 0.0275(3) Uani 1 1 d . . . . .
H5AA H 0.163291 0.413573 0.442872 0.033 Uiso 1 1 calc R U . . .
C6A C 0.26814(7) 0.38816(5) 0.50257(8) 0.0232(3) Uani 1 1 d . . . . .
H6AA H 0.271628 0.387063 0.554852 0.028 Uiso 1 1 calc R U . . .
C7A C 0.46500(7) 0.36268(4) 0.58760(7) 0.0146(2) Uani 1 1 d . . . . .
C8A C 0.63683(6) 0.33801(4) 0.75915(7) 0.0146(2) Uani 1 1 d . . . . .
C9A C 0.71432(7) 0.35096(4) 0.78805(7) 0.0178(2) Uani 1 1 d . . . . .
C10A C 0.77990(8) 0.33651(6) 0.84906(9) 0.0353(4) Uani 1 1 d . . . . .
H10A H 0.786874 0.313923 0.885836 0.042 Uiso 1 1 calc R U . . .
C11A C 0.83700(8) 0.36185(7) 0.84760(10) 0.0401(4) Uani 1 1 d . . . . .
H11A H 0.889652 0.359447 0.883561 0.048 Uiso 1 1 calc R U . . .
C12A C 0.80263(7) 0.38957(5) 0.78627(9) 0.0259(3) Uani 1 1 d . . . . .
H12A H 0.827569 0.410269 0.771327 0.031 Uiso 1 1 calc R U . . .
C13A C 0.45128(7) 0.24300(4) 0.58900(7) 0.0167(2) Uani 1 1 d . . . . .
H13A H 0.443385 0.269692 0.562070 0.020 Uiso 1 1 calc R U . . .
C14A C 0.43688(7) 0.20567(4) 0.54257(7) 0.0190(3) Uani 1 1 d . . . . .
H14A H 0.419256 0.207270 0.485440 0.023 Uiso 1 1 calc R U . . .
C15A C 0.44845(7) 0.16692(4) 0.58032(7) 0.0183(2) Uani 1 1 d . . . . .
H15A H 0.439252 0.141329 0.549778 0.022 Uiso 1 1 calc R U . . .
C16A C 0.47420(7) 0.16538(4) 0.66511(7) 0.0151(2) Uani 1 1 d . . . . .
C17A C 0.48682(6) 0.20437(4) 0.70672(7) 0.0129(2) Uani 1 1 d . . . . .
C18A C 0.48770(7) 0.12619(4) 0.70936(7) 0.0183(2) Uani 1 1 d . . . . .
H18A H 0.479238 0.099848 0.681185 0.022 Uiso 1 1 calc R U . . .
C4C C -0.24933(9) 0.42583(7) 0.36034(10) 0.0439(5) Uani 1 1 d . . . . .
H4CA H -0.289712 0.413191 0.364124 0.053 Uiso 1 1 calc R U . . .
C5C C -0.25039(9) 0.46860(7) 0.34475(10) 0.0398(4) Uani 1 1 d . . . . .
H5CA H -0.291877 0.485542 0.337114 0.048 Uiso 1 1 calc R U . . .
C6C C -0.19105(8) 0.48727(6) 0.34009(9) 0.0285(3) Uani 1 1 d . . . . .
H6CA H -0.191747 0.516991 0.330052 0.034 Uiso 1 1 calc R U . . .
C7C C 0.00150(7) 0.48028(4) 0.38572(7) 0.0151(2) Uani 1 1 d . . . . .
C8C C 0.15405(7) 0.52391(4) 0.37476(7) 0.0161(2) Uani 1 1 d . . . . .
C9C C 0.23586(7) 0.52350(4) 0.42641(8) 0.0180(2) Uani 1 1 d . . . . .
C10C C 0.29128(7) 0.54347(5) 0.42025(8) 0.0223(3) Uani 1 1 d . . . . .
H10B H 0.285506 0.562119 0.377688 0.027 Uiso 1 1 calc R U . . .
C11C C 0.36017(7) 0.53108(5) 0.49015(9) 0.0259(3) Uani 1 1 d . . . . .
H11B H 0.409391 0.540078 0.503920 0.031 Uiso 1 1 calc R U . . .
C12C C 0.34130(8) 0.50402(6) 0.53275(9) 0.0313(4) Uani 1 1 d . . . . .
H12B H 0.376348 0.490263 0.582101 0.038 Uiso 1 1 calc R U . . .
C13C C 0.02928(7) 0.60493(5) 0.40611(7) 0.0190(3) Uani 1 1 d . . . . .
H13B H 0.034493 0.578267 0.432396 0.023 Uiso 1 1 calc R U . . .
C14C C 0.03869(7) 0.64239(5) 0.45081(8) 0.0214(3) Uani 1 1 d . . . . .
H14B H 0.050735 0.641002 0.506487 0.026 Uiso 1 1 calc R U . . .
C15C C 0.03034(7) 0.68091(5) 0.41345(8) 0.0208(3) Uani 1 1 d . . . . .
H15B H 0.035108 0.706556 0.442514 0.025 Uiso 1 1 calc R U . . .
C16C C 0.01465(7) 0.68244(4) 0.33163(8) 0.0176(2) Uani 1 1 d . . . . .
C17C C 0.00712(6) 0.64343(4) 0.29167(7) 0.0135(2) Uani 1 1 d . . . . .
C18C C 0.00692(8) 0.72168(4) 0.28901(8) 0.0233(3) Uani 1 1 d . . . . .
H18B H 0.011607 0.748020 0.316083 0.028 Uiso 1 1 calc R U . . .
Mn2 Mn 0.500000 0.37540(2) 0.250000 0.01335(5) Uani 1 2 d S T P . .
S2 S 0.42649(2) 0.27899(2) 0.40297(2) 0.02108(7) Uani 1 1 d . . . . .
O1B O 0.60942(5) 0.36621(3) 0.35897(5) 0.01809(18) Uani 1 1 d . . . . .
O2B O 0.66999(5) 0.32451(3) 0.55909(5) 0.0228(2) Uani 1 1 d . . . . .
N1B N 0.35919(6) 0.31599(4) 0.25319(7) 0.0236(3) Uani 1 1 d . . . . .
H1B H 0.3644(9) 0.3294(6) 0.2186(10) 0.034(5) Uiso 1 1 d . . . . .
N2B N 0.47977(6) 0.33363(3) 0.33334(6) 0.0154(2) Uani 1 1 d . . . . .
N3B N 0.54426(6) 0.33116(4) 0.40916(6) 0.0164(2) Uani 1 1 d . . . . .
H3B H 0.5405(9) 0.3200(6) 0.4508(10) 0.029(5) Uiso 1 1 d . . . . .
N4B N 0.46225(6) 0.43262(3) 0.29224(6) 0.0151(2) Uani 1 1 d . . . . .
C1B C 0.28813(7) 0.29609(4) 0.21738(9) 0.0220(3) Uani 1 1 d . . . . .
C2B C 0.25007(8) 0.28643(5) 0.25935(10) 0.0293(3) Uani 1 1 d . . . . .
H2BA H 0.273107 0.291105 0.316689 0.035 Uiso 1 1 calc R U . . .
C3B C 0.17756(8) 0.26976(6) 0.21608(11) 0.0356(4) Uani 1 1 d . . . . .
H3BA H 0.151395 0.263064 0.244629 0.043 Uiso 1 1 calc R U . . .
C4B C 0.14281(8) 0.26274(6) 0.13278(12) 0.0373(4) Uani 1 1 d . . . . .
H4BA H 0.093324 0.251366 0.104264 0.045 Uiso 1 1 calc R U . . .
C5B C 0.18099(9) 0.27248(5) 0.09147(11) 0.0330(4) Uani 1 1 d . . . . .
H5BA H 0.157596 0.267914 0.034075 0.040 Uiso 1 1 calc R U . . .
C6B C 0.25323(8) 0.28887(5) 0.13334(9) 0.0259(3) Uani 1 1 d . . . . .
H6BA H 0.279234 0.295245 0.104492 0.031 Uiso 1 1 calc R U . . .
C7B C 0.42201(7) 0.31075(4) 0.32757(7) 0.0162(2) Uani 1 1 d . . . . .
C8B C 0.60696(7) 0.34850(4) 0.41841(7) 0.0163(2) Uani 1 1 d . . . . .
C9B C 0.67433(7) 0.34581(4) 0.49801(8) 0.0189(3) Uani 1 1 d . . . . .
C10B C 0.74566(8) 0.35943(5) 0.52475(8) 0.0257(3) Uani 1 1 d . . . . .
H10C H 0.763390 0.375068 0.494386 0.031 Uiso 1 1 calc R U . . .
C11B C 0.78853(8) 0.34564(6) 0.60725(9) 0.0290(3) Uani 1 1 d . . . . .
H11C H 0.840706 0.350287 0.643021 0.035 Uiso 1 1 calc R U . . .
C12B C 0.74083(8) 0.32466(5) 0.62500(8) 0.0257(3) Uani 1 1 d . . . . .
H12C H 0.754660 0.311788 0.676287 0.031 Uiso 1 1 calc R U . . .
C13B C 0.42647(7) 0.43232(4) 0.33482(7) 0.0189(2) Uani 1 1 d . . . . .
H13C H 0.414063 0.405558 0.348683 0.023 Uiso 1 1 calc R U . . .
C14B C 0.40601(7) 0.46940(5) 0.36043(8) 0.0218(3) Uani 1 1 d . . . . .
H14C H 0.380484 0.467725 0.391006 0.026 Uiso 1 1 calc R U . . .
C15B C 0.42345(8) 0.50808(5) 0.34061(8) 0.0224(3) Uani 1 1 d . . . . .
H15C H 0.410172 0.533655 0.357457 0.027 Uiso 1 1 calc R U . . .
C16B C 0.46122(7) 0.50982(4) 0.29507(7) 0.0177(2) Uani 1 1 d . . . . .
C17B C 0.47993(6) 0.47098(4) 0.27269(7) 0.0140(2) Uani 1 1 d . . . . .
C18B C 0.48168(8) 0.54882(4) 0.27162(8) 0.0235(3) Uani 1 1 d . . . . .
H18C H 0.469252 0.575211 0.286752 0.028 Uiso 1 1 calc R U . . .
Mn3 Mn 0.000000 0.54731(2) 0.250000 0.01349(5) Uani 1 2 d S T P . .
S3 S 0.04642(2) 0.45073(2) 0.47278(2) 0.01692(6) Uani 1 1 d . . . . .
O1C O 0.12357(5) 0.54230(3) 0.30558(5) 0.01694(18) Uani 1 1 d . . . . .
O2C O 0.26534(5) 0.49900(4) 0.49565(6) 0.0285(2) Uani 1 1 d . . . . .
N1C N -0.07486(6) 0.48255(4) 0.33852(7) 0.0196(2) Uani 1 1 d . . . . .
H1C H -0.0912(9) 0.5016(6) 0.3017(10) 0.025(4) Uiso 1 1 d . . . . .
N2C N 0.03609(6) 0.50471(4) 0.35572(6) 0.0170(2) Uani 1 1 d . . . . .
N3C N 0.11393(6) 0.50497(4) 0.40335(7) 0.0176(2) Uani 1 1 d . . . . .
H3C H 0.1329(10) 0.4915(6) 0.4504(11) 0.037(5) Uiso 1 1 d . . . . .
N4C N 0.01336(5) 0.60517(3) 0.32839(6) 0.0143(2) Uani 1 1 d . . . . .
C1C C -0.13067(7) 0.46259(5) 0.35007(7) 0.0186(3) Uani 1 1 d . . . . .
C2C C -0.13007(8) 0.41932(5) 0.36449(8) 0.0256(3) Uani 1 1 d . . . . .
H2CA H -0.089582 0.402041 0.370249 0.031 Uiso 1 1 calc R U . . .
C3C C -0.18958(9) 0.40127(6) 0.37049(9) 0.0369(4) Uani 1 1 d . . . . .
H3CA H -0.188794 0.371688 0.381714 0.044 Uiso 1 1 calc R U . . .
O1WA O 0.74834(14) 0.23541(9) 0.97030(19) 0.0597(8) Uani 0.5532(16) 1 d D U P A 1
H1W1 H 0.730(2) 0.2124(8) 0.9758(19) 0.090 Uiso 0.5532(16) 1 d D U P A 1
H1W2 H 0.718(2) 0.2425(10) 0.9233(13) 0.090 Uiso 0.5532(16) 1 d D U P A 1
O1WB O 0.7356(4) 0.2544(3) 0.9111(5) 0.0365(16) Uani 0.1438(16) 1 d D U P B 2
H1W3 H 0.726(2) 0.2706(10) 0.939(2) 0.055 Uiso 0.1438(16) 1 d D U P B 2
H1W4 H 0.7023(19) 0.2360(9) 0.898(3) 0.055 Uiso 0.1438(16) 1 d D U P B 2
O1WC O 0.7017(4) 0.2076(3) 0.9287(6) 0.054(2) Uani 0.1639(16) 1 d D U P C 3
H1W5 H 0.725(9) 0.2078(15) 0.9786(11) 0.081 Uiso 0.1639(16) 1 d D U P C 3
H1W6 H 0.699(8) 0.2324(8) 0.914(2) 0.081 Uiso 0.1639(16) 1 d D U P C 3
O1WD O 0.7934(5) 0.2367(3) 0.9531(6) 0.048(2) Uani 0.1404(16) 1 d D U P D 4
H1W7 H 0.792(3) 0.2216(12) 0.9882(18) 0.072 Uiso 0.1404(16) 1 d D U P D 4
H1W8 H 0.7529(16) 0.2493(13) 0.932(3) 0.072 Uiso 0.1404(16) 1 d D U P D 4

loop_
_atom_site_aniso_label
_atom_site_aniso_U_11
_atom_site_aniso_U_22
_atom_site_aniso_U_33
_atom_site_aniso_U_23
_atom_site_aniso_U_13
_atom_site_aniso_U_12
Mn1 0.01325(10) 0.01085(12) 0.01248(9) 0.000 0.00703(7) 0.000
S1 0.01898(13) 0.02190(16) 0.01689(12) 0.00483(12) 0.00809(9) -0.00312(12)
O1A 0.0146(3) 0.0205(5) 0.0155(3) 0.0030(3) 0.0078(3) 0.0010(3)
O2A 0.0158(4) 0.0221(5) 0.0250(4) 0.0011(4) 0.0098(3) -0.0045(3)
N1A 0.0138(4) 0.0228(6) 0.0156(4) 0.0055(4) 0.0070(3) 0.0015(4)
N2A 0.0117(4) 0.0149(5) 0.0150(4) 0.0011(4) 0.0061(3) -0.0006(4)
N3A 0.0134(4) 0.0155(5) 0.0158(4) 0.0014(4) 0.0074(3) -0.0007(4)
N4A 0.0161(4) 0.0126(5) 0.0136(4) 0.0001(4) 0.0083(3) -0.0009(4)
C1A 0.0141(5) 0.0151(6) 0.0168(5) 0.0010(4) 0.0061(4) 0.0004(4)
C2A 0.0179(5) 0.0253(7) 0.0180(5) -0.0001(5) 0.0084(4) 0.0000(5)
C3A 0.0220(6) 0.0370(9) 0.0185(6) 0.0058(6) 0.0067(4) -0.0014(6)
C4A 0.0183(6) 0.0303(8) 0.0287(7) 0.0100(6) 0.0047(5) 0.0058(6)
C5A 0.0194(6) 0.0277(8) 0.0352(7) 0.0025(6) 0.0133(5) 0.0079(5)
C6A 0.0222(5) 0.0266(7) 0.0225(5) 0.0013(5) 0.0123(4) 0.0041(5)
C7A 0.0170(5) 0.0126(6) 0.0150(4) -0.0002(4) 0.0086(3) 0.0000(4)
C8A 0.0141(4) 0.0144(6) 0.0155(4) -0.0016(4) 0.0075(3) 0.0005(4)
C9A 0.0160(5) 0.0206(7) 0.0169(5) 0.0006(5) 0.0083(4) -0.0023(5)
C10A 0.0165(6) 0.0543(11) 0.0300(7) 0.0193(7) 0.0075(5) -0.0009(6)
C11A 0.0137(6) 0.0665(12) 0.0327(7) 0.0134(8) 0.0059(5) -0.0057(7)
C12A 0.0167(5) 0.0323(8) 0.0281(6) -0.0032(6) 0.0106(4) -0.0086(5)
C13A 0.0210(5) 0.0144(6) 0.0150(5) 0.0013(4) 0.0092(4) -0.0004(4)
C14A 0.0255(5) 0.0183(6) 0.0144(5) -0.0027(4) 0.0107(4) -0.0037(5)
C15A 0.0236(5) 0.0157(6) 0.0165(5) -0.0035(4) 0.0105(4) -0.0020(5)
C16A 0.0172(5) 0.0133(6) 0.0155(4) -0.0009(4) 0.0087(3) -0.0006(4)
C17A 0.0157(4) 0.0114(5) 0.0133(4) 0.0004(4) 0.0085(3) -0.0006(4)
C18A 0.0243(5) 0.0114(6) 0.0200(5) -0.0007(4) 0.0116(4) 0.0004(5)
C4C 0.0214(6) 0.0782(14) 0.0257(7) 0.0155(8) 0.0067(5) -0.0182(7)
C5C 0.0203(6) 0.0687(13) 0.0326(7) 0.0071(8) 0.0148(5) -0.0020(7)
C6C 0.0207(6) 0.0364(9) 0.0299(6) 0.0015(6) 0.0136(4) -0.0010(6)
C7C 0.0161(5) 0.0118(6) 0.0190(5) -0.0005(4) 0.0099(3) -0.0006(4)
C8C 0.0165(5) 0.0144(6) 0.0195(5) -0.0025(4) 0.0105(4) 0.0000(4)
C9C 0.0166(5) 0.0184(6) 0.0190(5) -0.0015(5) 0.0088(4) -0.0002(5)
C10C 0.0169(5) 0.0252(7) 0.0266(6) -0.0014(5) 0.0120(4) -0.0013(5)
C11C 0.0148(5) 0.0356(8) 0.0268(6) -0.0069(6) 0.0098(4) -0.0032(5)
C12C 0.0157(6) 0.0468(10) 0.0241(6) 0.0027(7) 0.0041(5) 0.0004(6)
C13C 0.0186(5) 0.0225(7) 0.0173(5) 0.0025(5) 0.0098(4) 0.0044(5)
C14C 0.0200(5) 0.0298(7) 0.0139(5) -0.0022(5) 0.0081(4) 0.0042(5)
C15C 0.0191(5) 0.0226(7) 0.0205(5) -0.0068(5) 0.0097(4) 0.0000(5)
C16C 0.0171(5) 0.0168(6) 0.0210(5) -0.0031(5) 0.0111(4) -0.0001(4)
C17C 0.0117(4) 0.0146(6) 0.0138(4) -0.0005(4) 0.0060(3) 0.0001(4)
C18C 0.0287(6) 0.0137(6) 0.0334(6) -0.0039(5) 0.0199(4) -0.0003(5)
Mn2 0.01693(10) 0.01034(12) 0.01605(10) 0.000 0.01066(7) 0.000
S2 0.02474(13) 0.01896(16) 0.02528(13) 0.00700(12) 0.01677(9) 0.00095(12)
O1B 0.0190(4) 0.0200(5) 0.0180(3) -0.0002(3) 0.0112(3) -0.0012(3)
O2B 0.0193(4) 0.0286(5) 0.0177(4) 0.0032(4) 0.0071(3) 0.0002(4)
N1B 0.0189(5) 0.0268(6) 0.0232(5) 0.0071(5) 0.0089(4) -0.0065(4)
N2B 0.0152(4) 0.0144(5) 0.0166(4) 0.0023(4) 0.0079(3) -0.0008(4)
N3B 0.0177(4) 0.0167(5) 0.0156(4) 0.0016(4) 0.0089(3) -0.0001(4)
N4B 0.0190(4) 0.0125(5) 0.0170(4) 0.0003(4) 0.0114(3) 0.0001(4)
C1B 0.0175(5) 0.0160(6) 0.0307(6) 0.0037(5) 0.0105(4) -0.0006(5)
C2B 0.0250(6) 0.0291(8) 0.0377(7) 0.0016(6) 0.0184(5) -0.0036(6)
C3B 0.0253(6) 0.0297(8) 0.0581(9) 0.0018(7) 0.0256(5) -0.0024(6)
C4B 0.0163(6) 0.0291(9) 0.0569(10) -0.0024(8) 0.0107(6) -0.0019(6)
C5B 0.0225(7) 0.0253(8) 0.0368(8) -0.0004(7) 0.0037(6) -0.0005(6)
C6B 0.0219(6) 0.0207(7) 0.0306(6) 0.0048(6) 0.0094(5) -0.0003(5)
C7B 0.0186(5) 0.0129(6) 0.0208(5) 0.0015(4) 0.0126(4) 0.0009(4)
C8B 0.0188(5) 0.0136(6) 0.0185(5) -0.0021(4) 0.0109(4) 0.0008(4)
C9B 0.0204(5) 0.0191(6) 0.0187(5) -0.0015(5) 0.0109(4) 0.0006(5)
C10B 0.0220(5) 0.0338(8) 0.0235(6) -0.0040(6) 0.0130(4) -0.0036(6)
C11B 0.0185(6) 0.0422(9) 0.0233(6) -0.0067(6) 0.0080(4) -0.0016(6)
C12B 0.0209(6) 0.0323(8) 0.0189(6) -0.0018(6) 0.0059(4) 0.0031(6)
C13B 0.0246(5) 0.0158(6) 0.0225(5) 0.0007(5) 0.0163(4) -0.0001(5)
C14B 0.0290(5) 0.0202(7) 0.0258(5) -0.0014(5) 0.0208(4) 0.0015(5)
C15B 0.0314(6) 0.0164(6) 0.0273(5) -0.0038(5) 0.0205(4) 0.0021(5)
C16B 0.0227(5) 0.0129(6) 0.0195(5) -0.0011(4) 0.0119(4) 0.0011(5)
C17B 0.0176(5) 0.0117(5) 0.0142(4) -0.0004(4) 0.0090(3) -0.0001(4)
C18B 0.0347(6) 0.0121(6) 0.0282(6) -0.0017(5) 0.0190(5) 0.0015(5)
Mn3 0.01376(10) 0.01185(12) 0.01637(10) 0.000 0.00860(7) 0.000
S3 0.01838(12) 0.01598(15) 0.01674(12) 0.00194(11) 0.00895(9) 0.00041(11)
O1C 0.0147(3) 0.0182(5) 0.0191(4) 0.0004(3) 0.0093(3) -0.0004(3)
O2C 0.0158(4) 0.0392(6) 0.0254(5) 0.0084(4) 0.0062(3) -0.0022(4)
N1C 0.0145(4) 0.0211(6) 0.0229(5) 0.0078(4) 0.0090(3) -0.0007(4)
N2C 0.0125(4) 0.0171(5) 0.0212(4) 0.0037(4) 0.0083(3) 0.0003(4)
N3C 0.0139(4) 0.0186(5) 0.0206(4) 0.0030(4) 0.0087(3) 0.0011(4)
N4C 0.0140(4) 0.0153(5) 0.0144(4) 0.0014(4) 0.0076(3) 0.0018(4)
C1C 0.0162(5) 0.0243(7) 0.0145(5) -0.0007(5) 0.0071(4) -0.0069(5)
C2C 0.0245(6) 0.0261(7) 0.0191(6) 0.0035(5) 0.0054(5) -0.0084(6)
C3C 0.0319(7) 0.0410(9) 0.0236(7) 0.0100(6) 0.0028(5) -0.0204(7)
O1WA 0.0443(12) 0.0406(15) 0.1030(19) -0.0185(13) 0.0433(11) -0.0122(11)
O1WB 0.049(3) 0.032(4) 0.050(3) 0.004(3) 0.040(2) 0.004(3)
O1WC 0.035(3) 0.029(3) 0.105(4) -0.008(3) 0.041(3) -0.003(3)
O1WD 0.038(3) 0.046(4) 0.076(4) -0.010(4) 0.040(3) -0.002(3)

loop_
_atom_type_symbol
_atom_type_description
_atom_type_scat_dispersion_real
_atom_type_scat_dispersion_imag
_atom_type_scat_source
C C 0.0033 0.0016 'International Tables Vol C Tables 4.2.6.8 and 6.1.1.4'
H H 0.0000 0.0000 'International Tables Vol C Tables 4.2.6.8 and 6.1.1.4'
N N 0.0061 0.0033 'International Tables Vol C Tables 4.2.6.8 and 6.1.1.4'
O O 0.0106 0.0060 'International Tables Vol C Tables 4.2.6.8 and 6.1.1.4'
S S 0.1246 0.1234 'International Tables Vol C Tables 4.2.6.8 and 6.1.1.4'
Mn Mn 0.3368 0.7283 'International Tables Vol C Tables 4.2.6.8 and 6.1.1.4'

loop_
_geom_angle_atom_site_label_1
_geom_angle_atom_site_label_2
_geom_angle_atom_site_label_3
_geom_angle
_geom_angle_site_symmetry_1
_geom_angle_site_symmetry_3
_geom_angle_publ_flag
O1A Mn1 O1A 157.17(5) . 2_656 ?
O1A Mn1 N2A 74.06(3) . . ?
O1A Mn1 N2A 92.49(3) 2_656 . ?
O1A Mn1 N2A 92.49(3) . 2_656 ?
O1A Mn1 N2A 74.06(3) 2_656 2_656 ?
N2A Mn1 N2A 108.49(6) . 2_656 ?
O1A Mn1 N4A 106.94(4) . . ?
O1A Mn1 N4A 91.51(3) 2_656 . ?
N2A Mn1 N4A 91.68(4) . . ?
N2A Mn1 N4A 155.36(4) 2_656 . ?
O1A Mn1 N4A 91.51(3) . 2_656 ?
O1A Mn1 N4A 106.94(4) 2_656 2_656 ?
N2A Mn1 N4A 155.36(4) . 2_656 ?
N2A Mn1 N4A 91.68(4) 2_656 2_656 ?
N4A Mn1 N4A 73.20(5) . 2_656 ?
C8A O1A Mn1 114.76(7) . . ?
C12A O2A C9A 105.81(10) . . ?
C7A N1A C1A 127.84(11) . . ?
C7A N1A H1A 113.3(10) . . ?
C1A N1A H1A 117.2(10) . . ?
C7A N2A N3A 112.05(10) . . ?
C7A N2A Mn1 138.48(8) . . ?
N3A N2A Mn1 109.42(7) . . ?
C8A N3A N2A 119.58(10) . . ?
C8A N3A H3A 127.2(11) . . ?
N2A N3A H3A 113.2(11) . . ?
C13A N4A C17A 117.97(11) . . ?
C13A N4A Mn1 126.33(9) . . ?
C17A N4A Mn1 115.71(7) . . ?
C2A C1A C6A 119.49(11) . . ?
C2A C1A N1A 122.17(11) . . ?
C6A C1A N1A 118.22(11) . . ?
C3A C2A C1A 119.79(13) . . ?
C3A C2A H2AA 120.1 . . ?
C1A C2A H2AA 120.1 . . ?
C4A C3A C2A 120.49(13) . . ?
C4A C3A H3AA 119.8 . . ?
C2A C3A H3AA 119.8 . . ?
C5A C4A C3A 119.53(13) . . ?
C5A C4A H4AA 120.2 . . ?
C3A C4A H4AA 120.2 . . ?
C4A C5A C6A 120.61(13) . . ?
C4A C5A H5AA 119.7 . . ?
C6A C5A H5AA 119.7 . . ?
C5A C6A C1A 120.02(13) . . ?
C5A C6A H6AA 120.0 . . ?
C1A C6A H6AA 120.0 . . ?
N2A C7A N1A 112.34(11) . . ?
N2A C7A S1 124.07(9) . . ?
N1A C7A S1 123.58(9) . . ?
O1A C8A N3A 122.03(11) . . ?
O1A C8A C9A 120.73(10) . . ?
N3A C8A C9A 117.24(11) . . ?
C10A C9A O2A 110.55(12) . . ?
C10A C9A C8A 131.97(13) . . ?
O2A C9A C8A 117.48(11) . . ?
C9A C10A C11A 106.15(14) . . ?
C9A C10A H10A 126.9 . . ?
C11A C10A H10A 126.9 . . ?
C12A C11A C10A 107.09(13) . . ?
C12A C11A H11A 126.5 . . ?
C10A C11A H11A 126.5 . . ?
C11A C12A O2A 110.40(13) . . ?
C11A C12A H12A 124.8 . . ?
O2A C12A H12A 124.8 . . ?
N4A C13A C14A 123.08(12) . . ?
N4A C13A H13A 118.5 . . ?
C14A C13A H13A 118.5 . . ?
C15A C14A C13A 119.35(11) . . ?
C15A C14A H14A 120.3 . . ?
C13A C14A H14A 120.3 . . ?
C14A C15A C16A 119.25(12) . . ?
C14A C15A H15A 120.4 . . ?
C16A C15A H15A 120.4 . . ?
C17A C16A C15A 117.54(11) . . ?
C17A C16A C18A 119.62(11) . . ?
C15A C16A C18A 122.84(12) . . ?
N4A C17A C16A 122.81(10) . . ?
N4A C17A C17A 117.70(6) . 2_656 ?
C16A C17A C17A 119.50(7) . 2_656 ?
C18A C18A C16A 120.89(7) 2_656 . ?
C18A C18A H18A 119.6 2_656 . ?
C16A C18A H18A 119.6 . . ?
C5C C4C C3C 119.77(15) . . ?
C5C C4C H4CA 120.1 . . ?
C3C C4C H4CA 120.1 . . ?
C4C C5C C6C 120.26(17) . . ?
C4C C5C H5CA 119.9 . . ?
C6C C5C H5CA 119.9 . . ?
C5C C6C C1C 120.21(16) . . ?
C5C C6C H6CA 119.9 . . ?
C1C C6C H6CA 119.9 . . ?
N2C C7C N1C 111.66(11) . . ?
N2C C7C S3 124.70(9) . . ?
N1C C7C S3 123.63(10) . . ?
O1C C8C N3C 122.07(11) . . ?
O1C C8C C9C 120.37(11) . . ?
N3C C8C C9C 117.56(11) . . ?
C10C C9C O2C 110.40(11) . . ?
C10C C9C C8C 132.33(12) . . ?
O2C C9C C8C 117.27(11) . . ?
C9C C10C C11C 106.49(13) . . ?
C9C C10C H10B 126.8 . . ?
C11C C10C H10B 126.8 . . ?
C12C C11C C10C 106.03(12) . . ?
C12C C11C H11B 127.0 . . ?
C10C C11C H11B 127.0 . . ?
C11C C12C O2C 110.99(13) . . ?
C11C C12C H12B 124.5 . . ?
O2C C12C H12B 124.5 . . ?
N4C C13C C14C 122.69(13) . . ?
N4C C13C H13B 118.7 . . ?
C14C C13C H13B 118.7 . . ?
C15C C14C C13C 119.25(12) . . ?
C15C C14C H14B 120.4 . . ?
C13C C14C H14B 120.4 . . ?
C14C C15C C16C 119.68(13) . . ?
C14C C15C H15B 120.2 . . ?
C16C C15C H15B 120.2 . . ?
C17C C16C C15C 117.40(12) . . ?
C17C C16C C18C 119.78(11) . . ?
C15C C16C C18C 122.82(12) . . ?
N4C C17C C16C 122.70(11) . . ?
N4C C17C C17C 117.95(6) . 2 ?
C16C C17C C17C 119.34(7) . 2 ?
C18C C18C C16C 120.87(7) 2 . ?
C18C C18C H18B 119.6 2 . ?
C16C C18C H18B 119.6 . . ?
O1B Mn2 O1B 164.81(5) 2_655 . ?
O1B Mn2 N2B 73.97(3) 2_655 2_655 ?
O1B Mn2 N2B 96.96(4) . 2_655 ?
O1B Mn2 N2B 96.96(4) 2_655 . ?
O1B Mn2 N2B 73.97(3) . . ?
N2B Mn2 N2B 108.12(6) 2_655 . ?
O1B Mn2 N4B 98.40(4) 2_655 2_655 ?
O1B Mn2 N4B 93.72(4) . 2_655 ?
N2B Mn2 N4B 90.32(4) 2_655 2_655 ?
N2B Mn2 N4B 158.69(4) . 2_655 ?
O1B Mn2 N4B 93.72(4) 2_655 . ?
O1B Mn2 N4B 98.40(4) . . ?
N2B Mn2 N4B 158.70(4) 2_655 . ?
N2B Mn2 N4B 90.31(4) . . ?
N4B Mn2 N4B 74.06(5) 2_655 . ?
C8B O1B Mn2 114.51(8) . . ?
C12B O2B C9B 106.25(11) . . ?
C7B N1B C1B 131.52(12) . . ?
C7B N1B H1B 116.5(12) . . ?
C1B N1B H1B 110.8(12) . . ?
C7B N2B N3B 113.98(10) . . ?
C7B N2B Mn2 136.02(8) . . ?
N3B N2B Mn2 110.00(7) . . ?
C8B N3B N2B 118.71(10) . . ?
C8B N3B H3B 122.9(10) . . ?
N2B N3B H3B 118.1(10) . . ?
C13B N4B C17B 118.04(11) . . ?
C13B N4B Mn2 126.62(9) . . ?
C17B N4B Mn2 115.32(8) . . ?
C2B C1B C6B 119.46(13) . . ?
C2B C1B N1B 124.12(13) . . ?
C6B C1B N1B 116.26(13) . . ?
C1B C2B C3B 118.97(15) . . ?
C1B C2B H2BA 120.5 . . ?
C3B C2B H2BA 120.5 . . ?
C4B C3B C2B 121.63(16) . . ?
C4B C3B H3BA 119.2 . . ?
C2B C3B H3BA 119.2 . . ?
C3B C4B C5B 119.05(14) . . ?
C3B C4B H4BA 120.5 . . ?
C5B C4B H4BA 120.5 . . ?
C4B C5B C6B 120.27(16) . . ?
C4B C5B H5BA 119.9 . . ?
C6B C5B H5BA 119.9 . . ?
C5B C6B C1B 120.61(15) . . ?
C5B C6B H6BA 119.7 . . ?
C1B C6B H6BA 119.7 . . ?
N2B C7B N1B 111.39(11) . . ?
N2B C7B S2 124.43(9) . . ?
N1B C7B S2 124.18(10) . . ?
O1B C8B N3B 121.44(11) . . ?
O1B C8B C9B 120.09(11) . . ?
N3B C8B C9B 118.44(11) . . ?
C10B C9B O2B 110.31(11) . . ?
C10B C9B C8B 131.54(13) . . ?
O2B C9B C8B 118.08(11) . . ?
C9B C10B C11B 106.20(13) . . ?
C9B C10B H10C 126.9 . . ?
C11B C10B H10C 126.9 . . ?
C12B C11B C10B 106.69(12) . . ?
C12B C11B H11C 126.7 . . ?
C10B C11B H11C 126.7 . . ?
C11B C12B O2B 110.54(13) . . ?
C11B C12B H12C 124.7 . . ?
O2B C12B H12C 124.7 . . ?
N4B C13B C14B 123.40(12) . . ?
N4B C13B H13C 118.3 . . ?
C14B C13B H13C 118.3 . . ?
C15B C14B C13B 118.75(12) . . ?
C15B C14B H14C 120.6 . . ?
C13B C14B H14C 120.6 . . ?
C14B C15B C16B 119.67(12) . . ?
C14B C15B H15C 120.2 . . ?
C16B C15B H15C 120.2 . . ?
C17B C16B C15B 117.48(12) . . ?
C17B C16B C18B 119.03(12) . . ?
C15B C16B C18B 123.49(12) . . ?
N4B C17B C16B 122.66(11) . . ?
N4B C17B C17B 117.65(7) . 2_655 ?
C16B C17B C17B 119.69(7) . 2_655 ?
C18B C18B C16B 121.27(8) 2_655 . ?
C18B C18B H18C 119.4 2_655 . ?
C16B C18B H18C 119.4 . . ?
N2C Mn3 N2C 105.09(6) 2 . ?
N2C Mn3 O1C 74.66(4) 2 2 ?
N2C Mn3 O1C 100.26(4) . 2 ?
N2C Mn3 O1C 100.26(4) 2 . ?
N2C Mn3 O1C 74.66(4) . . ?
O1C Mn3 O1C 171.86(5) 2 . ?
N2C Mn3 N4C 91.17(4) 2 2 ?
N2C Mn3 N4C 162.37(4) . 2 ?
O1C Mn3 N4C 90.44(3) 2 2 ?
O1C Mn3 N4C 96.09(3) . 2 ?
N2C Mn3 N4C 162.37(4) 2 . ?
N2C Mn3 N4C 91.18(4) . . ?
O1C Mn3 N4C 96.08(3) 2 . ?
O1C Mn3 N4C 90.44(3) . . ?
N4C Mn3 N4C 73.66(5) 2 . ?
C8C O1C Mn3 112.56(8) . . ?
C12C O2C C9C 106.07(11) . . ?
C7C N1C C1C 129.11(11) . . ?
C7C N1C H1C 115.5(11) . . ?
C1C N1C H1C 114.6(11) . . ?
C7C N2C N3C 114.05(10) . . ?
C7C N2C Mn3 135.74(8) . . ?
N3C N2C Mn3 110.16(8) . . ?
C8C N3C N2C 119.00(10) . . ?
C8C N3C H3C 124.8(12) . . ?
N2C N3C H3C 116.1(12) . . ?
C13C N4C C17C 118.25(11) . . ?
C13C N4C Mn3 126.47(9) . . ?
C17C N4C Mn3 115.22(8) . . ?
C2C C1C C6C 119.62(13) . . ?
C2C C1C N1C 122.44(13) . . ?
C6C C1C N1C 117.74(13) . . ?
C1C C2C C3C 119.33(15) . . ?
C1C C2C H2CA 120.3 . . ?
C3C C2C H2CA 120.3 . . ?
C4C C3C C2C 120.79(16) . . ?
C4C C3C H3CA 119.6 . . ?
C2C C3C H3CA 119.6 . . ?
O1WA O1WA H1W1 108(3) 7_657 . ?
O1WA O1WA H1W2 113(3) 7_657 . ?
H1W1 O1WA H1W2 103(2) . . ?
H1W3 O1WB H1W4 102(3) . . ?
H1W5 O1WC H1W6 106(3) . . ?
H1W7 O1WD H1W8 104(3) . . ?

loop_
_geom_bond_atom_site_label_1
_geom_bond_atom_site_label_2
_geom_bond_distance
_geom_bond_site_symmetry_2
_geom_bond_publ_flag
Mn1 O1A 2.1900(8) . ?
Mn1 O1A 2.1900(8) 2_656 ?
Mn1 N2A 2.2551(10) . ?
Mn1 N2A 2.2551(10) 2_656 ?
Mn1 N4A 2.2678(11) . ?
Mn1 N4A 2.2678(11) 2_656 ?
S1 C7A 1.7033(13) . ?
O1A C8A 1.2718(15) . ?
O2A C12A 1.3708(16) . ?
O2A C9A 1.3733(16) . ?
N1A C7A 1.3648(15) . ?
N1A C1A 1.4138(15) . ?
N1A H1A 0.857(17) . ?
N2A C7A 1.3439(15) . ?
N2A N3A 1.3883(14) . ?
N3A C8A 1.3130(15) . ?
N3A H3A 0.93(2) . ?
N4A C13A 1.3250(15) . ?
N4A C17A 1.3614(16) . ?
C1A C2A 1.3887(18) . ?
C1A C6A 1.3957(18) . ?
C2A C3A 1.3880(19) . ?
C2A H2AA 0.9500 . ?
C3A C4A 1.388(2) . ?
C3A H3AA 0.9500 . ?
C4A C5A 1.378(2) . ?
C4A H4AA 0.9500 . ?
C5A C6A 1.3822(19) . ?
C5A H5AA 0.9500 . ?
C6A H6AA 0.9500 . ?
C8A C9A 1.4564(17) . ?
C9A C10A 1.3409(19) . ?
C10A C11A 1.424(2) . ?
C10A H10A 0.9500 . ?
C11A C12A 1.333(2) . ?
C11A H11A 0.9500 . ?
C12A H12A 0.9500 . ?
C13A C14A 1.4018(18) . ?
C13A H13A 0.9500 . ?
C14A C15A 1.3677(19) . ?
C14A H14A 0.9500 . ?
C15A C16A 1.4103(17) . ?
C15A H15A 0.9500 . ?
C16A C17A 1.4049(17) . ?
C16A C18A 1.4324(18) . ?
C17A C17A 1.438(2) 2_656 ?
C18A C18A 1.352(2) 2_656 ?
C18A H18A 0.9500 . ?
C4C C5C 1.371(3) . ?
C4C C3C 1.376(3) . ?
C4C H4CA 0.9500 . ?
C5C C6C 1.389(2) . ?
C5C H5CA 0.9500 . ?
C6C C1C 1.389(2) . ?
C6C H6CA 0.9500 . ?
C7C N2C 1.3417(16) . ?
C7C N1C 1.3642(16) . ?
C7C S3 1.7010(12) . ?
C8C O1C 1.2690(15) . ?
C8C N3C 1.3233(16) . ?
C8C C9C 1.4615(17) . ?
C9C C10C 1.3494(19) . ?
C9C O2C 1.3679(16) . ?
C10C C11C 1.4254(19) . ?
C10C H10B 0.9500 . ?
C11C C12C 1.348(2) . ?
C11C H11B 0.9500 . ?
C12C O2C 1.3615(17) . ?
C12C H12B 0.9500 . ?
C13C N4C 1.3302(15) . ?
C13C C14C 1.401(2) . ?
C13C H13B 0.9500 . ?
C14C C15C 1.365(2) . ?
C14C H14B 0.9500 . ?
C15C C16C 1.4077(18) . ?
C15C H15B 0.9500 . ?
C16C C17C 1.4037(18) . ?
C16C C18C 1.4339(19) . ?
C17C N4C 1.3586(16) . ?
C17C C17C 1.445(2) 2 ?
C18C C18C 1.349(3) 2 ?
C18C H18B 0.9500 . ?
Mn2 O1B 2.1802(9) 2_655 ?
Mn2 O1B 2.1802(9) . ?
Mn2 N2B 2.2321(11) 2_655 ?
Mn2 N2B 2.2322(11) . ?
Mn2 N4B 2.2482(11) 2_655 ?
Mn2 N4B 2.2482(11) . ?
S2 C7B 1.6971(13) . ?
O1B C8B 1.2707(15) . ?
O2B C12B 1.3633(16) . ?
O2B C9B 1.3686(16) . ?
N1B C7B 1.3621(16) . ?
N1B C1B 1.4101(17) . ?
N1B H1B 0.825(18) . ?
N2B C7B 1.3401(16) . ?
N2B N3B 1.3848(14) . ?
N3B C8B 1.3230(16) . ?
N3B H3B 0.895(17) . ?
N4B C13B 1.3249(16) . ?
N4B C17B 1.3585(16) . ?
C1B C2B 1.388(2) . ?
C1B C6B 1.393(2) . ?
C2B C3B 1.393(2) . ?
C2B H2BA 0.9500 . ?
C3B C4B 1.380(3) . ?
C3B H3BA 0.9500 . ?
C4B C5B 1.381(3) . ?
C4B H4BA 0.9500 . ?
C5B C6B 1.384(2) . ?
C5B H5BA 0.9500 . ?
C6B H6BA 0.9500 . ?
C8B C9B 1.4509(17) . ?
C9B C10B 1.3560(19) . ?
C10B C11B 1.420(2) . ?
C10B H10C 0.9500 . ?
C11B C12B 1.348(2) . ?
C11B H11C 0.9500 . ?
C12B H12C 0.9500 . ?
C13B C14B 1.3995(19) . ?
C13B H13C 0.9500 . ?
C14B C15B 1.367(2) . ?
C14B H14C 0.9500 . ?
C15B C16B 1.4096(18) . ?
C15B H15C 0.9500 . ?
C16B C17B 1.4023(18) . ?
C16B C18B 1.4311(19) . ?
C17B C17B 1.447(2) 2_655 ?
C18B C18B 1.351(3) 2_655 ?
C18B H18C 0.9500 . ?
Mn3 N2C 2.1971(11) 2 ?
Mn3 N2C 2.1971(11) . ?
Mn3 O1C 2.2121(9) 2 ?
Mn3 O1C 2.2121(9) . ?
Mn3 N4C 2.2671(11) 2 ?
Mn3 N4C 2.2672(11) . ?
N1C C1C 1.4097(16) . ?
N1C H1C 0.848(17) . ?
N2C N3C 1.3882(14) . ?
N3C H3C 0.878(18) . ?
C1C C2C 1.383(2) . ?
C2C C3C 1.397(2) . ?
C2C H2CA 0.9500 . ?
C3C H3CA 0.9500 . ?
O1WA O1WA 1.419(6) 7_657 ?
O1WA H1W1 0.841(17) . ?
O1WA H1W2 0.820(16) . ?
O1WB H1W3 0.828(19) . ?
O1WB H1W4 0.831(19) . ?
O1WC H1W5 0.815(17) . ?
O1WC H1W6 0.816(18) . ?
O1WD H1W7 0.823(19) . ?
O1WD H1W8 0.819(18) . ?

loop_
_geom_hbond_atom_site_label_D
_geom_hbond_atom_site_label_H
_geom_hbond_atom_site_label_A
_geom_hbond_distance_DH
_geom_hbond_distance_HA
_geom_hbond_distance_DA
_geom_hbond_angle_DHA
_geom_hbond_site_symmetry_A
_geom_hbond_publ_flag
N1A H1A O1A 0.857(17) 2.103(17) 2.9539(14) 172.3(14) 2_656 yes
N3A H3A S1 0.93(2) 2.234(18) 2.8221(11) 120.7(14) . yes
C2A H2AA S2 0.95 3.00 3.7683(15) 138.9 . yes
C10A H10A O1WB^b 0.95 2.30 3.140(8) 146.6 . yes
C12A H12A O1C 0.95 2.59 3.5219(18) 165.4 5_666 yes
C13A H13A S2 0.95 2.85 3.4646(13) 123.3 . yes
C14A H14A S2 0.95 2.78 3.4157(13) 125.3 . yes
N1B H1B O1B 0.825(18) 2.125(19) 2.9456(15) 173.2(16) 2_655 yes
N3B H3B S2 0.895(17) 2.414(16) 2.8666(11) 111.6(12) . yes
C2B H2BA S2 0.95 2.75 3.2754(15) 115.3 . yes
C2B H2BA O1WD^d 0.95 2.54 3.373(10) 146.4 8_455 yes
N1C H1C O1C 0.848(17) 2.193(17) 3.0285(14) 168.0(16) 2 yes
N3C H3C S3 0.878(18) 2.383(19) 2.8788(12) 116.0(14) . yes
O1WB^b H1W3^b O1WB^b 0.828(19) 2.64(4) 3.104(15) 117(3) 7_657 yes

loop_
_geom_torsion_atom_site_label_1
_geom_torsion_atom_site_label_2
_geom_torsion_atom_site_label_3
_geom_torsion_atom_site_label_4
_geom_torsion
_geom_torsion_site_symmetry_1
_geom_torsion_site_symmetry_2
_geom_torsion_site_symmetry_3
_geom_torsion_site_symmetry_4
_geom_torsion_publ_flag
C7A N2A N3A C8A 173.55(11) . . . . ?
Mn1 N2A N3A C8A -4.30(14) . . . . ?
C7A N1A C1A C2A 48.3(2) . . . . ?
C7A N1A C1A C6A -135.62(14) . . . . ?
C6A C1A C2A C3A 2.8(2) . . . . ?
N1A C1A C2A C3A 178.74(13) . . . . ?
C1A C2A C3A C4A -2.3(2) . . . . ?
C2A C3A C4A C5A 0.0(2) . . . . ?
C3A C4A C5A C6A 1.8(2) . . . . ?
C4A C5A C6A C1A -1.3(2) . . . . ?
C2A C1A C6A C5A -1.0(2) . . . . ?
N1A C1A C6A C5A -177.10(13) . . . . ?
N3A N2A C7A N1A -177.57(10) . . . . ?
Mn1 N2A C7A N1A -0.62(19) . . . . ?
N3A N2A C7A S1 1.14(15) . . . . ?
Mn1 N2A C7A S1 178.08(7) . . . . ?
C1A N1A C7A N2A 175.17(12) . . . . ?
C1A N1A C7A S1 -3.54(19) . . . . ?
Mn1 O1A C8A N3A -1.66(16) . . . . ?
Mn1 O1A C8A C9A 177.91(9) . . . . ?
N2A N3A C8A O1A 4.28(18) . . . . ?
N2A N3A C8A C9A -175.31(11) . . . . ?
C12A O2A C9A C10A 0.25(16) . . . . ?
C12A O2A C9A C8A -179.75(12) . . . . ?
O1A C8A C9A C10A 15.6(2) . . . . ?
N3A C8A C9A C10A -164.81(16) . . . . ?
O1A C8A C9A O2A -164.39(11) . . . . ?
N3A C8A C9A O2A 15.20(18) . . . . ?
O2A C9A C10A C11A 0.0(2) . . . . ?
C8A C9A C10A C11A 179.99(15) . . . . ?
C9A C10A C11A C12A -0.2(2) . . . . ?
C10A C11A C12A O2A 0.4(2) . . . . ?
C9A O2A C12A C11A -0.40(18) . . . . ?
C17A N4A C13A C14A 0.25(18) . . . . ?
Mn1 N4A C13A C14A -179.65(9) . . . . ?
N4A C13A C14A C15A -0.5(2) . . . . ?
C13A C14A C15A C16A 0.39(19) . . . . ?
C14A C15A C16A C17A -0.09(18) . . . . ?
C14A C15A C16A C18A 179.96(12) . . . . ?
C13A N4A C17A C16A 0.07(17) . . . . ?
Mn1 N4A C17A C16A 179.98(9) . . . . ?
C13A N4A C17A C17A 179.84(13) . . . 2_656 ?
Mn1 N4A C17A C17A -0.24(17) . . . 2_656 ?
C15A C16A C17A N4A -0.15(18) . . . . ?
C18A C16A C17A N4A 179.80(11) . . . . ?
C15A C16A C17A C17A -179.92(13) . . . 2_656 ?
C18A C16A C17A C17A 0.0(2) . . . 2_656 ?
C17A C16A C18A C18A 0.1(2) . . . 2_656 ?
C15A C16A C18A C18A -179.93(15) . . . 2_656 ?
C3C C4C C5C C6C -0.7(2) . . . . ?
C4C C5C C6C C1C 0.9(2) . . . . ?
O1C C8C C9C C10C 8.0(2) . . . . ?
N3C C8C C9C C10C -171.22(15) . . . . ?
O1C C8C C9C O2C -172.59(12) . . . . ?
N3C C8C C9C O2C 8.14(18) . . . . ?
O2C C9C C10C C11C -0.36(16) . . . . ?
C8C C9C C10C C11C 179.04(14) . . . . ?
C9C C10C C11C C12C 0.90(17) . . . . ?
C10C C11C C12C O2C -1.14(19) . . . . ?
N4C C13C C14C C15C 0.88(19) . . . . ?
C13C C14C C15C C16C -1.84(19) . . . . ?
C14C C15C C16C C17C 0.97(18) . . . . ?
C14C C15C C16C C18C -178.48(12) . . . . ?
C15C C16C C17C N4C 0.92(18) . . . . ?
C18C C16C C17C N4C -179.61(11) . . . . ?
C15C C16C C17C C17C -178.46(13) . . . 2 ?
C18C C16C C17C C17C 1.0(2) . . . 2 ?
C17C C16C C18C C18C -0.5(2) . . . 2 ?
C15C C16C C18C C18C 178.89(16) . . . 2 ?
C7B N2B N3B C8B 172.28(12) . . . . ?
Mn2 N2B N3B C8B -7.24(14) . . . . ?
C7B N1B C1B C2B 40.4(2) . . . . ?
C7B N1B C1B C6B -144.27(15) . . . . ?
C6B C1B C2B C3B -0.1(2) . . . . ?
N1B C1B C2B C3B 175.04(14) . . . . ?
C1B C2B C3B C4B -0.1(3) . . . . ?
C2B C3B C4B C5B 0.0(3) . . . . ?
C3B C4B C5B C6B 0.3(3) . . . . ?
C4B C5B C6B C1B -0.5(2) . . . . ?
C2B C1B C6B C5B 0.5(2) . . . . ?
N1B C1B C6B C5B -175.09(14) . . . . ?
N3B N2B C7B N1B 177.06(11) . . . . ?
Mn2 N2B C7B N1B -3.59(18) . . . . ?
N3B N2B C7B S2 -3.33(16) . . . . ?
Mn2 N2B C7B S2 176.03(7) . . . . ?
C1B N1B C7B N2B 174.13(14) . . . . ?
C1B N1B C7B S2 -5.5(2) . . . . ?
Mn2 O1B C8B N3B 10.35(16) . . . . ?
Mn2 O1B C8B C9B -171.50(9) . . . . ?
N2B N3B C8B O1B -1.83(19) . . . . ?
N2B N3B C8B C9B 179.99(11) . . . . ?
C12B O2B C9B C10B -0.62(16) . . . . ?
C12B O2B C9B C8B 176.74(12) . . . . ?
O1B C8B C9B C10B 0.1(2) . . . . ?
N3B C8B C9B C10B 178.26(15) . . . . ?
O1B C8B C9B O2B -176.64(12) . . . . ?
N3B C8B C9B O2B 1.56(18) . . . . ?
O2B C9B C10B C11B 0.33(17) . . . . ?
C8B C9B C10B C11B -176.56(15) . . . . ?
C9B C10B C11B C12B 0.09(18) . . . . ?
C10B C11B C12B O2B -0.48(18) . . . . ?
C9B O2B C12B C11B 0.68(17) . . . . ?
C17B N4B C13B C14B 0.09(18) . . . . ?
Mn2 N4B C13B C14B 178.67(9) . . . . ?
N4B C13B C14B C15B 0.2(2) . . . . ?
C13B C14B C15B C16B 0.12(19) . . . . ?
C14B C15B C16B C17B -0.60(18) . . . . ?
C14B C15B C16B C18B 180.00(13) . . . . ?
C13B N4B C17B C16B -0.62(17) . . . . ?
Mn2 N4B C17B C16B -179.36(9) . . . . ?
C13B N4B C17B C17B 179.03(13) . . . 2_655 ?
Mn2 N4B C17B C17B 0.29(16) . . . 2_655 ?
C15B C16B C17B N4B 0.88(18) . . . . ?
C18B C16B C17B N4B -179.70(11) . . . . ?
C15B C16B C17B C17B -178.77(13) . . . 2_655 ?
C18B C16B C17B C17B 0.7(2) . . . 2_655 ?
C17B C16B C18B C18B 0.2(2) . . . 2_655 ?
C15B C16B C18B C18B 179.56(16) . . . 2_655 ?
N3C C8C O1C Mn3 8.72(16) . . . . ?
C9C C8C O1C Mn3 -170.51(9) . . . . ?
C11C C12C O2C C9C 0.93(18) . . . . ?
C10C C9C O2C C12C -0.32(16) . . . . ?
C8C C9C O2C C12C -179.82(13) . . . . ?
N2C C7C N1C C1C -178.48(13) . . . . ?
S3 C7C N1C C1C 0.4(2) . . . . ?
N1C C7C N2C N3C 177.45(11) . . . . ?
S3 C7C N2C N3C -1.41(16) . . . . ?
N1C C7C N2C Mn3 0.19(18) . . . . ?
S3 C7C N2C Mn3 -178.67(7) . . . . ?
O1C C8C N3C N2C 0.89(19) . . . . ?
C9C C8C N3C N2C -179.86(11) . . . . ?
C7C N2C N3C C8C 172.14(12) . . . . ?
Mn3 N2C N3C C8C -9.89(14) . . . . ?
C14C C13C N4C C17C 0.97(18) . . . . ?
C14C C13C N4C Mn3 178.11(9) . . . . ?
C16C C17C N4C C13C -1.88(17) . . . . ?
C17C C17C N4C C13C 177.51(13) 2 . . . ?
C16C C17C N4C Mn3 -179.34(9) . . . . ?
C17C C17C N4C Mn3 0.06(16) 2 . . . ?
C5C C6C C1C C2C 0.1(2) . . . . ?
C5C C6C C1C N1C 175.25(13) . . . . ?
C7C N1C C1C C2C -50.9(2) . . . . ?
C7C N1C C1C C6C 134.18(15) . . . . ?
C6C C1C C2C C3C -1.3(2) . . . . ?
N1C C1C C2C C3C -176.20(13) . . . . ?
C5C C4C C3C C2C -0.5(2) . . . . ?
C1C C2C C3C C4C 1.5(2) . . . . ?
